data_7215427
loop_
_publ_author_name
'Xiao, Xin'
'Tao, Zhu'
'Xue, Sai-Feng'
'Zhang, Yun-Qian'
'Zhu, Qian-Jiang'
'Liu, Jing-Xin'
'Wei, Gang'

_publ_section_title
;
 Coordination polymers constructed from alkali metal ions and
 (HO)10cucurbit[5]uril
;
_journal_issue 11
_journal_name_full CrystEngComm
_journal_page_first 3794
_journal_paper_doi 10.1039/c1ce05162h
_journal_volume 13
_journal_year 2011
_chemical_formula_sum 'C30 H50 Cl K2 N21 O33'
_chemical_formula_weight 1346.56
_chemical_name_systematic
;
?
;
_space_group_IT_number 14
_symmetry_cell_setting monoclinic
_symmetry_space_group_name_Hall '-P 2ybc'
_symmetry_space_group_name_H-M 'P 1 21/c 1'
_atom_sites_solution_hydrogens geom
_atom_sites_solution_primary direct
_atom_sites_solution_secondary difmap
_audit_creation_method SHELXL-97
_cell_angle_alpha 90.00
_cell_angle_beta 92.711(2)
_cell_angle_gamma 90.00
_cell_formula_units_Z 4
_cell_length_a 13.8265(8)
_cell_length_b 14.2642(8)
_cell_length_c 25.1428(14)
_cell_measurement_reflns_used 6731
_cell_measurement_temperature 173(2)
_cell_measurement_theta_max 26.89
_cell_measurement_theta_min 2.18
_cell_volume 4953.2(5)
_computing_cell_refinement 'Bruker SMART'
_computing_data_collection 'Bruker SMART'
_computing_data_reduction 'Bruker SAINT'
_computing_molecular_graphics 'Bruker SHELXTL'
_computing_publication_material 'Bruker SHELXTL'
_computing_structure_refinement 'SHELXL-97 (Sheldrick, 1997)'
_computing_structure_solution 'SHELXS-97 (Sheldrick, 1990)'
_diffrn_ambient_temperature 173(2)
_diffrn_measured_fraction_theta_full 0.990
_diffrn_measured_fraction_theta_max 0.990
_diffrn_measurement_device_type 'Bruker Smart Apex CCD area detector'
_diffrn_measurement_method 'phi and omega scans'
_diffrn_radiation_monochromator graphite
_diffrn_radiation_source 'fine-focus sealed tube'
_diffrn_radiation_type MoK\a
_diffrn_radiation_wavelength 0.71073
_diffrn_reflns_av_R_equivalents 0.0200
_diffrn_reflns_av_sigmaI/netI 0.0212
_diffrn_reflns_limit_h_max 15
_diffrn_reflns_limit_h_min -16
_diffrn_reflns_limit_k_max 17
_diffrn_reflns_limit_k_min -17
_diffrn_reflns_limit_l_max 30
_diffrn_reflns_limit_l_min -29
_diffrn_reflns_number 29070
_diffrn_reflns_theta_full 26.00
_diffrn_reflns_theta_max 26.00
_diffrn_reflns_theta_min 1.47
_diffrn_standards_decay_% none
_exptl_absorpt_coefficient_mu 0.375
_exptl_absorpt_correction_T_max 0.9188
_exptl_absorpt_correction_T_min 0.8708
_exptl_absorpt_correction_type multi-scan
_exptl_absorpt_process_details 'SADABS; Bruker, 2000'
_exptl_crystal_colour colorless
_exptl_crystal_density_diffrn 1.806
_exptl_crystal_density_meas ?
_exptl_crystal_density_method 'not measured'
_exptl_crystal_description block
_exptl_crystal_F_000 2784
_exptl_crystal_size_max 0.38
_exptl_crystal_size_mid 0.26
_exptl_crystal_size_min 0.23
_refine_diff_density_max 2.173
_refine_diff_density_min -1.927
_refine_diff_density_rms 0.130
_refine_ls_extinction_method none
_refine_ls_goodness_of_fit_ref 1.094
_refine_ls_hydrogen_treatment constr
_refine_ls_matrix_type full
_refine_ls_number_parameters 784
_refine_ls_number_reflns 9640
_refine_ls_number_restraints 288
_refine_ls_restrained_S_all 1.244
_refine_ls_R_factor_all 0.0852
_refine_ls_R_factor_gt 0.0764
_refine_ls_shift/su_max 0.064
_refine_ls_shift/su_mean 0.001
_refine_ls_structure_factor_coef Fsqd
_refine_ls_weighting_details 'calc w=1/[\s^2^(Fo^2^)+(0.1221P)^2^+19.8015P] where P=(Fo^2^+2Fc^2^)/3'
_refine_ls_weighting_scheme calc
_refine_ls_wR_factor_gt 0.2185
_refine_ls_wR_factor_ref 0.2276
_reflns_number_gt 8258
_reflns_number_total 9640
_reflns_threshold_expression >2sigma(I)
_cod_data_source_file c1ce05162h.txt
_cod_data_source_block complex1
_cod_depositor_comments
;
The following automatic conversions were performed:

'_exptl_absorpt_correction_type' value 'multi scan' changed to
'multi-scan' according to
/usr/data/users/saulius/automatic-downloads/retrospective/RSC/lib/dictionaries/cif_core.dic
dictionary named 'cif_core.dic' version 2.4.2 from 2011-04-26.

Automatic conversion script
Id: cif_fix_values 2281 2013-09-26 08:29:07Z andrius 

The following automatic conversions were performed:

'_exptl_crystal_density_meas' value 'not measured' was changed to '?'
- the value is perceived as not measured.

Automatic conversion script
Id: cif_fix_values 3008 2015-01-20 13:52:24Z robertas 
;
_cod_original_sg_symbol_H-M P2(1)/c
_cod_database_code 7215427

loop_
_symmetry_equiv_pos_as_xyz
'x, y, z'
'-x, y+1/2, -z+1/2'
'-x, -y, -z'
'x, -y-1/2, z-1/2'

loop_
_atom_site_label
_atom_site_type_symbol
_atom_site_fract_x
_atom_site_fract_y
_atom_site_fract_z
_atom_site_U_iso_or_equiv
_atom_site_adp_type
_atom_site_occupancy
_atom_site_symmetry_multiplicity
_atom_site_calc_flag
_atom_site_refinement_flags
K1 K 0.49419(8) -0.04274(7) 0.84872(4) 0.0247(3) Uani 1 1 d .
K2 K 0.01350(8) 0.11739(7) 0.81917(4) 0.0237(3) Uani 1 1 d .
Cl1 Cl 0.11142(11) 0.13986(11) 0.54259(7) 0.0443(4) Uani 1 1 d .
C1 C 0.4159(3) 0.1465(3) 0.93394(18) 0.0186(9) Uani 1 1 d .
C2 C 0.3141(3) 0.2782(3) 0.93644(18) 0.0189(9) Uani 1 1 d .
C3 C 0.2824(3) 0.2030(3) 0.97824(17) 0.0175(9) Uani 1 1 d .
C4 C 0.1507(3) 0.2392(3) 0.91914(18) 0.0185(9) Uani 1 1 d .
C5 C 0.3548(3) 0.0453(3) 1.00560(18) 0.0188(9) Uani 1 1 d .
H5A H 0.3346 0.0612 1.0418 0.023 Uiso 1 1 calc R
H5B H 0.4223 0.0222 1.0090 0.023 Uiso 1 1 calc R
C6 C 0.1191(3) 0.1216(3) 0.98816(18) 0.0188(9) Uani 1 1 d .
H6A H 0.0519 0.1440 0.9812 0.023 Uiso 1 1 calc R
H6B H 0.1349 0.1283 1.0268 0.023 Uiso 1 1 calc R
C7 C 0.1939(3) -0.0428(3) 0.99697(17) 0.0180(9) Uani 1 1 d .
C8 C 0.3289(3) -0.1021(3) 0.95511(17) 0.0179(9) Uani 1 1 d .
C9 C 0.0618(3) -0.0176(3) 0.93684(17) 0.0187(9) Uani 1 1 d .
C10 C 0.1657(3) -0.1377(3) 0.96788(18) 0.0189(9) Uani 1 1 d .
C11 C 0.2640(3) -0.2464(3) 0.91091(18) 0.0206(9) Uani 1 1 d .
H11A H 0.3317 -0.2691 0.9145 0.025 Uiso 1 1 calc R
H11B H 0.2218 -0.2966 0.9240 0.025 Uiso 1 1 calc R
C12 C 0.0316(3) -0.1740(3) 0.89667(18) 0.0203(9) Uani 1 1 d .
H12A H -0.0363 -0.1518 0.8932 0.024 Uiso 1 1 calc R
H12B H 0.0313 -0.2363 0.9140 0.024 Uiso 1 1 calc R
C13 C 0.1447(3) -0.2485(3) 0.83047(18) 0.0185(9) Uani 1 1 d .
C14 C 0.3078(3) -0.2098(3) 0.81915(18) 0.0191(9) Uani 1 1 d .
C15 C 0.0389(3) -0.1283(3) 0.80175(18) 0.0182(9) Uani 1 1 d .
C16 C 0.1600(3) -0.2255(3) 0.77000(18) 0.0178(9) Uani 1 1 d .
C17 C 0.3124(3) -0.1846(3) 0.72185(18) 0.0204(9) Uani 1 1 d .
H17A H 0.2846 -0.2258 0.6934 0.024 Uiso 1 1 calc R
H17B H 0.3810 -0.2027 0.7286 0.024 Uiso 1 1 calc R
C18 C 0.0733(3) -0.1094(3) 0.70661(18) 0.0183(9) Uani 1 1 d .
H18A H 0.0064 -0.0843 0.7047 0.022 Uiso 1 1 calc R
H18B H 0.0767 -0.1598 0.6797 0.022 Uiso 1 1 calc R
C19 C 0.2315(3) -0.0493(3) 0.66937(18) 0.0185(9) Uani 1 1 d .
C20 C 0.3816(3) -0.0256(3) 0.71417(17) 0.0182(9) Uani 1 1 d .
C21 C 0.1153(3) 0.0572(3) 0.69671(17) 0.0173(9) Uani 1 1 d .
C22 C 0.2679(3) 0.0546(3) 0.66012(18) 0.0184(9) Uani 1 1 d .
C23 C 0.4234(3) 0.1390(3) 0.69356(18) 0.0196(9) Uani 1 1 d .
H23A H 0.4910 0.1162 0.6977 0.024 Uiso 1 1 calc R
H23B H 0.4166 0.1733 0.6594 0.024 Uiso 1 1 calc R
C24 C 0.1886(3) 0.2122(3) 0.68053(18) 0.0183(9) Uani 1 1 d .
H24A H 0.2209 0.2359 0.6489 0.022 Uiso 1 1 calc R
H24B H 0.1205 0.2338 0.6778 0.022 Uiso 1 1 calc R
C25 C 0.3365(3) 0.2794(3) 0.73281(18) 0.0178(9) Uani 1 1 d .
C26 C 0.4524(3) 0.1969(3) 0.78545(18) 0.0193(9) Uani 1 1 d .
C27 C 0.1856(3) 0.2755(3) 0.77225(18) 0.0187(9) Uani 1 1 d .
C28 C 0.3458(3) 0.3242(3) 0.79062(18) 0.0192(9) Uani 1 1 d .
C29 C 0.4516(3) 0.2770(3) 0.87266(18) 0.0208(9) Uani 1 1 d .
H29A H 0.4541 0.3445 0.8819 0.025 Uiso 1 1 calc R
H29B H 0.5181 0.2516 0.8779 0.025 Uiso 1 1 calc R
C30 C 0.2186(3) 0.3562(3) 0.85827(19) 0.0210(9) Uani 1 1 d .
H30A H 0.1505 0.3766 0.8523 0.025 Uiso 1 1 calc R
H30B H 0.2582 0.4129 0.8656 0.025 Uiso 1 1 calc R
N1 N 0.3890(3) 0.2294(3) 0.90898(15) 0.0199(8) Uani 1 1 d .
N2 N 0.2253(3) 0.2957(3) 0.90501(15) 0.0200(8) Uani 1 1 d .
N3 N 0.3523(3) 0.1298(3) 0.97346(15) 0.0189(8) Uani 1 1 d .
N4 N 0.1838(3) 0.1803(3) 0.95938(15) 0.0192(8) Uani 1 1 d .
N5 N 0.2933(3) -0.0293(3) 0.98437(15) 0.0193(8) Uani 1 1 d .
N6 N 0.1241(3) 0.0229(3) 0.97387(15) 0.0184(8) Uani 1 1 d .
N7 N 0.2545(3) -0.1640(3) 0.94418(15) 0.0198(8) Uani 1 1 d .
N8 N 0.0866(3) -0.1098(3) 0.93067(15) 0.0192(8) Uani 1 1 d .
N9 N 0.2390(3) -0.2297(3) 0.85524(16) 0.0196(8) Uani 1 1 d .
N10 N 0.0683(3) -0.1843(3) 0.84363(15) 0.0197(8) Uani 1 1 d .
N11 N 0.2609(3) -0.2001(3) 0.76986(16) 0.0202(8) Uani 1 1 d .
N12 N 0.0933(3) -0.1493(3) 0.75905(15) 0.0174(8) Uani 1 1 d .
N13 N 0.3083(3) -0.0879(3) 0.70336(16) 0.0200(8) Uani 1 1 d .
N14 N 0.1395(3) -0.0350(3) 0.69332(15) 0.0183(8) Uani 1 1 d .
N15 N 0.3584(3) 0.0584(3) 0.69137(15) 0.0177(8) Uani 1 1 d .
N16 N 0.1898(3) 0.1103(3) 0.67949(15) 0.0187(8) Uani 1 1 d .
N17 N 0.4054(3) 0.2031(3) 0.73657(15) 0.0190(8) Uani 1 1 d .
N18 N 0.2357(3) 0.2528(3) 0.72790(15) 0.0181(8) Uani 1 1 d .
N19 N 0.4207(3) 0.2674(3) 0.81691(15) 0.0206(8) Uani 1 1 d .
N20 N 0.2498(3) 0.3132(3) 0.81022(16) 0.0211(8) Uani 1 1 d .
O1 O 0.4847(2) 0.0983(2) 0.92343(13) 0.0242(7) Uani 1 1 d U
O2 O 0.4123(2) -0.1112(2) 0.94269(13) 0.0226(7) Uani 1 1 d U
O3 O 0.3943(2) -0.2029(2) 0.82891(14) 0.0265(7) Uani 1 1 d U
O4 O 0.4571(2) -0.0440(2) 0.73965(13) 0.0238(7) Uani 1 1 d U
O5 O 0.5160(3) 0.1403(2) 0.79799(14) 0.0267(7) Uani 1 1 d U
O6 O 0.0677(2) 0.2415(2) 0.90015(13) 0.0233(7) Uani 1 1 d U
O7 O -0.0077(2) 0.0214(2) 0.91388(13) 0.0213(7) Uani 1 1 d U
O8 O -0.0261(2) -0.0705(2) 0.80150(13) 0.0233(7) Uani 1 1 d U
O9 O 0.0381(2) 0.0874(2) 0.71202(13) 0.0206(7) Uani 1 1 d U
O10 O 0.0992(2) 0.2667(2) 0.77668(13) 0.0221(7) Uani 1 1 d U
O11 O 0.3534(3) 0.3585(3) 0.95947(16) 0.0331(8) Uani 1 1 d U
H11 H 0.3989 0.3438 0.9812 0.050 Uiso 1 1 calc R
O12 O 0.2837(2) 0.2330(2) 1.03077(13) 0.0244(7) Uani 1 1 d U
H12 H 0.3391 0.2533 1.0398 0.037 Uiso 1 1 calc R
O13 O 0.1898(2) -0.0458(2) 1.05215(13) 0.0239(7) Uani 1 1 d U
H13 H 0.1322 -0.0537 1.0604 0.036 Uiso 1 1 calc R
O14 O 0.1311(3) -0.2067(2) 1.00025(14) 0.0264(7) Uani 1 1 d U
H14 H 0.1723 -0.2180 1.0250 0.040 Uiso 1 1 calc R
O15 O 0.1217(3) -0.3409(2) 0.84113(14) 0.0250(7) Uani 1 1 d U
H15 H 0.0669 -0.3535 0.8271 0.037 Uiso 1 1 calc R
O16 O 0.1381(3) -0.2990(2) 0.73534(13) 0.0250(7) Uani 1 1 d U
O17 O 0.2211(3) -0.1045(3) 0.62415(14) 0.0302(8) Uani 1 1 d U
H17 H 0.1767 -0.0827 0.6038 0.045 Uiso 1 1 calc R
O18 O 0.2866(3) 0.0770(3) 0.60805(13) 0.0256(7) Uani 1 1 d U
H18 H 0.2349 0.0751 0.5892 0.038 Uiso 1 1 calc R
O19 O 0.3605(2) 0.3390(2) 0.69173(13) 0.0227(7) Uani 1 1 d U
O20 O 0.3677(2) 0.4188(2) 0.79226(14) 0.0246(7) Uani 1 1 d U
H20 H 0.4233 0.4273 0.7811 0.037 Uiso 1 1 calc R
O1W O 0.2918(3) -0.2466(3) 0.56326(18) 0.0446(10) Uani 1 1 d U
H1WA H 0.3139 -0.2915 0.5824 0.054 Uiso 1 1 d R
H1WB H 0.3388 -0.2187 0.5495 0.054 Uiso 1 1 d R
O2W O 0.6718(3) 0.0859(4) 0.86400(18) 0.0496(12) Uani 1 1 d U
O3W O 0.4755(3) 0.2818(3) 1.06566(19) 0.0495(11) Uani 1 1 d U
H3WA H 0.5028 0.2284 1.0668 0.059 Uiso 1 1 d R
H3WB H 0.5036 0.3154 1.0432 0.059 Uiso 1 1 d R
O4W O 0.2060(4) 0.4252(4) 0.6507(2) 0.0635(15) Uani 1 1 d U
O5W O 0.4162(4) -0.1327(4) 0.5092(2) 0.0632(13) Uani 1 1 d U
O6W O 0.0547(4) -0.1082(4) 0.5710(2) 0.0616(13) Uani 1 1 d U
O7W O 0.2851(7) 0.5248(4) 0.9504(4) 0.106(3) Uani 1 1 d U
O8W O 0.4730(5) -0.0014(4) 0.5855(2) 0.0691(14) Uani 1 1 d U
O9W O 0.0999(5) -0.0433(5) 0.4680(3) 0.094(2) Uani 1 1 d U
O10W O 0.2830(6) -0.4172(5) 0.7488(3) 0.105(2) Uani 1 1 d U
H10A H 0.3081 -0.4665 0.7624 0.126 Uiso 1 1 d R
H10B H 0.2955 -0.4156 0.7160 0.126 Uiso 1 1 d R
N21 N 0.2454(3) 0.0403(3) 0.83295(14) 0.0291(7) Uani 1 1 d .
O23 O 0.3183(5) 0.0050(6) 0.8462(3) 0.0682(16) Uani 1 1 d U
O22 O 0.2339(6) 0.0834(6) 0.7947(3) 0.0761(17) Uani 1 1 d U
O21 O 0.1742(6) 0.0211(6) 0.8553(3) 0.0718(19) Uani 1 1 d U

loop_
_atom_site_aniso_label
_atom_site_aniso_U_11
_atom_site_aniso_U_22
_atom_site_aniso_U_33
_atom_site_aniso_U_23
_atom_site_aniso_U_13
_atom_site_aniso_U_12
K1 0.0235(5) 0.0272(5) 0.0236(5) -0.0022(4) 0.0028(4) -0.0007(4)
K2 0.0298(6) 0.0209(5) 0.0202(5) 0.0029(4) -0.0009(4) -0.0017(4)
Cl1 0.0379(8) 0.0450(8) 0.0496(9) 0.0077(7) -0.0034(6) -0.0021(6)
C1 0.016(2) 0.022(2) 0.017(2) -0.0036(17) -0.0002(16) -0.0029(17)
C2 0.018(2) 0.020(2) 0.019(2) -0.0021(17) 0.0011(17) -0.0019(17)
C3 0.017(2) 0.020(2) 0.016(2) -0.0040(16) 0.0020(16) -0.0012(17)
C4 0.020(2) 0.018(2) 0.017(2) -0.0027(16) 0.0042(17) -0.0002(17)
C5 0.018(2) 0.022(2) 0.016(2) -0.0006(17) -0.0018(16) -0.0015(17)
C6 0.017(2) 0.020(2) 0.019(2) -0.0003(17) 0.0037(17) 0.0001(17)
C7 0.017(2) 0.021(2) 0.017(2) 0.0018(16) 0.0011(16) -0.0015(17)
C8 0.020(2) 0.019(2) 0.014(2) 0.0032(16) -0.0022(16) -0.0008(17)
C9 0.015(2) 0.027(2) 0.014(2) 0.0011(17) 0.0046(16) -0.0037(18)
C10 0.018(2) 0.021(2) 0.017(2) 0.0023(17) -0.0009(17) -0.0019(17)
C11 0.023(2) 0.017(2) 0.021(2) 0.0018(17) -0.0040(18) 0.0003(17)
C12 0.017(2) 0.026(2) 0.018(2) -0.0020(18) 0.0027(17) -0.0066(18)
C13 0.018(2) 0.017(2) 0.021(2) -0.0009(17) -0.0029(17) -0.0014(17)
C14 0.020(2) 0.0138(19) 0.023(2) -0.0015(17) 0.0006(17) 0.0016(17)
C15 0.015(2) 0.018(2) 0.021(2) -0.0023(17) -0.0026(17) -0.0038(17)
C16 0.017(2) 0.014(2) 0.022(2) -0.0016(16) 0.0002(17) -0.0005(16)
C17 0.021(2) 0.017(2) 0.023(2) 0.0008(17) 0.0052(18) 0.0030(17)
C18 0.017(2) 0.016(2) 0.022(2) 0.0000(17) -0.0001(17) -0.0026(16)
C19 0.016(2) 0.021(2) 0.019(2) -0.0008(17) 0.0020(16) 0.0016(17)
C20 0.017(2) 0.021(2) 0.017(2) 0.0011(17) 0.0044(17) 0.0034(17)
C21 0.017(2) 0.019(2) 0.016(2) 0.0010(16) -0.0018(16) 0.0005(17)
C22 0.016(2) 0.022(2) 0.017(2) 0.0027(17) 0.0001(16) 0.0009(17)
C23 0.015(2) 0.021(2) 0.022(2) 0.0008(17) 0.0026(17) -0.0016(17)
C24 0.019(2) 0.016(2) 0.020(2) 0.0033(16) -0.0016(17) 0.0002(17)
C25 0.017(2) 0.017(2) 0.019(2) 0.0025(16) 0.0022(16) -0.0037(17)
C26 0.014(2) 0.023(2) 0.021(2) 0.0025(17) 0.0010(17) -0.0052(17)
C27 0.018(2) 0.014(2) 0.023(2) 0.0038(17) 0.0005(17) 0.0006(16)
C28 0.016(2) 0.021(2) 0.021(2) 0.0022(17) 0.0027(17) -0.0027(17)
C29 0.018(2) 0.027(2) 0.018(2) -0.0003(18) 0.0009(17) -0.0057(18)
C30 0.020(2) 0.019(2) 0.023(2) 0.0033(18) 0.0021(18) 0.0011(17)
N1 0.0168(19) 0.0228(19) 0.0203(19) 0.0023(15) 0.0028(15) -0.0001(15)
N2 0.0169(19) 0.0223(19) 0.0207(19) 0.0027(15) 0.0026(15) 0.0016(15)
N3 0.0176(19) 0.0204(19) 0.0188(19) -0.0007(15) 0.0019(14) -0.0006(15)
N4 0.0151(18) 0.0233(19) 0.0194(19) 0.0001(15) 0.0006(14) -0.0017(15)
N5 0.0155(19) 0.0214(19) 0.0211(19) -0.0022(15) 0.0008(14) -0.0017(15)
N6 0.0182(19) 0.0201(19) 0.0168(18) 0.0006(14) -0.0011(14) -0.0019(15)
N7 0.0199(19) 0.0191(18) 0.0203(19) 0.0008(15) -0.0004(15) -0.0012(15)
N8 0.0165(19) 0.0214(19) 0.0195(19) 0.0005(15) -0.0020(15) -0.0019(15)
N9 0.0158(19) 0.0213(19) 0.021(2) -0.0005(15) -0.0019(15) -0.0023(15)
N10 0.0165(19) 0.0220(19) 0.0207(19) -0.0004(15) 0.0009(15) -0.0002(15)
N11 0.0164(19) 0.0217(19) 0.023(2) 0.0006(15) 0.0025(15) -0.0001(15)
N12 0.0163(18) 0.0182(18) 0.0176(18) 0.0023(14) 0.0006(14) 0.0020(14)
N13 0.0165(19) 0.0184(18) 0.025(2) 0.0024(15) 0.0005(15) 0.0028(14)
N14 0.0168(19) 0.0174(18) 0.0211(19) 0.0005(14) 0.0029(14) -0.0007(14)
N15 0.0128(18) 0.0191(18) 0.0211(19) 0.0019(15) 0.0000(14) 0.0001(14)
N16 0.0158(19) 0.0170(18) 0.0233(19) 0.0025(15) 0.0015(15) 0.0004(14)
N17 0.0156(18) 0.0209(19) 0.0204(19) 0.0020(15) 0.0007(14) 0.0008(15)
N18 0.0147(18) 0.0205(18) 0.0190(19) 0.0026(15) 0.0012(14) -0.0018(14)
N19 0.0196(19) 0.025(2) 0.0175(19) 0.0025(15) 0.0000(15) -0.0024(15)
N20 0.0173(19) 0.025(2) 0.021(2) 0.0000(15) 0.0031(15) -0.0041(15)
O1 0.0203(16) 0.0282(17) 0.0243(17) -0.0001(13) 0.0035(13) 0.0036(13)
O2 0.0171(16) 0.0250(16) 0.0259(17) -0.0021(13) 0.0016(13) 0.0000(13)
O3 0.0163(16) 0.0280(17) 0.0352(19) 0.0014(14) -0.0001(13) 0.0014(13)
O4 0.0180(16) 0.0293(17) 0.0242(16) 0.0013(13) 0.0009(13) 0.0051(13)
O5 0.0241(17) 0.0294(17) 0.0260(17) 0.0023(14) -0.0048(13) 0.0044(14)
O6 0.0173(16) 0.0292(17) 0.0231(16) 0.0012(13) 0.0003(13) 0.0008(13)
O7 0.0161(15) 0.0286(17) 0.0192(15) 0.0031(13) 0.0014(12) 0.0016(13)
O8 0.0193(16) 0.0249(16) 0.0258(17) -0.0022(13) 0.0023(13) 0.0014(13)
O9 0.0161(15) 0.0208(15) 0.0250(16) 0.0007(13) 0.0018(12) 0.0019(12)
O10 0.0163(16) 0.0234(16) 0.0268(17) 0.0032(13) 0.0012(12) 0.0011(12)
O11 0.036(2) 0.0280(19) 0.035(2) -0.0066(15) -0.0023(16) -0.0095(16)
O12 0.0234(17) 0.0309(18) 0.0188(16) -0.0053(13) 0.0008(13) -0.0023(14)
O13 0.0209(17) 0.0344(19) 0.0165(16) 0.0014(13) 0.0000(12) -0.0006(14)
O14 0.0276(18) 0.0263(17) 0.0252(18) 0.0077(14) 0.0008(14) -0.0071(14)
O15 0.0269(18) 0.0189(16) 0.0284(18) 0.0034(13) -0.0049(14) -0.0065(13)
O16 0.0329(19) 0.0185(16) 0.0234(17) -0.0040(13) 0.0009(14) -0.0024(14)
O17 0.033(2) 0.0310(19) 0.0269(18) -0.0076(15) 0.0014(15) 0.0002(15)
O18 0.0252(18) 0.0342(19) 0.0174(16) 0.0053(14) 0.0008(13) -0.0011(14)
O19 0.0207(16) 0.0241(16) 0.0234(17) 0.0083(13) 0.0040(13) -0.0032(13)
O20 0.0198(16) 0.0218(16) 0.0325(19) -0.0008(14) 0.0046(14) -0.0047(13)
O1W 0.043(2) 0.045(2) 0.045(2) -0.0086(19) -0.0051(19) 0.0059(19)
O2W 0.041(2) 0.062(3) 0.045(2) -0.012(2) -0.0109(19) 0.022(2)
O3W 0.044(3) 0.052(3) 0.053(3) -0.001(2) -0.004(2) 0.011(2)
O4W 0.042(3) 0.061(3) 0.090(4) 0.049(3) 0.023(2) 0.021(2)
O5W 0.061(3) 0.060(3) 0.068(3) -0.001(3) -0.007(3) -0.002(2)
O6W 0.049(3) 0.064(3) 0.071(3) 0.014(3) -0.015(2) -0.014(2)
O7W 0.146(7) 0.040(3) 0.126(6) -0.010(3) -0.057(5) 0.006(4)
O8W 0.085(4) 0.063(3) 0.061(3) -0.002(3) 0.019(3) 0.020(3)
O9W 0.082(4) 0.088(5) 0.112(5) 0.004(4) 0.008(4) -0.001(4)
O10W 0.122(5) 0.073(4) 0.123(5) 0.038(4) 0.054(4) 0.052(4)
N21 0.0252(18) 0.0227(18) 0.0272(18) 0.0068(14) 0.0032(14) 0.0035(14)
O23 0.054(3) 0.070(3) 0.075(4) 0.010(3) -0.006(3) 0.015(3)
O22 0.095(4) 0.072(3) 0.062(3) 0.018(3) 0.001(3) 0.002(3)
O21 0.076(4) 0.062(4) 0.071(4) 0.016(4) 0.021(3) -0.003(3)

loop_
_atom_type_symbol
_atom_type_description
_atom_type_scat_dispersion_real
_atom_type_scat_dispersion_imag
_atom_type_scat_source
C C 0.0033 0.0016 'International Tables Vol C Tables 4.2.6.8 and 6.1.1.4'
H H 0.0000 0.0000 'International Tables Vol C Tables 4.2.6.8 and 6.1.1.4'
N N 0.0061 0.0033 'International Tables Vol C Tables 4.2.6.8 and 6.1.1.4'
O O 0.0106 0.0060 'International Tables Vol C Tables 4.2.6.8 and 6.1.1.4'
Cl Cl 0.1484 0.1585 'International Tables Vol C Tables 4.2.6.8 and 6.1.1.4'
K K 0.2009 0.2494 'International Tables Vol C Tables 4.2.6.8 and 6.1.1.4'

loop_
_geom_angle_atom_site_label_1
_geom_angle_atom_site_label_2
_geom_angle_atom_site_label_3
_geom_angle
_geom_angle_site_symmetry_1
_geom_angle_site_symmetry_3
O23 K1 O3 74.9(2) . .
O23 K1 O1 75.1(2) . .
O3 K1 O1 134.51(11) . .
O23 K1 O4 81.0(2) . .
O3 K1 O4 75.10(11) . .
O1 K1 O4 131.82(11) . .
O23 K1 O2 72.1(2) . .
O3 K1 O2 69.06(10) . .
O1 K1 O2 69.56(10) . .
O4 K1 O2 139.46(11) . .
O23 K1 O19 147.8(2) . 2_646
O3 K1 O19 78.26(10) . 2_646
O1 K1 O19 137.06(10) . 2_646
O4 K1 O19 75.11(10) . 2_646
O2 K1 O19 114.14(10) . 2_646
O23 K1 O5 82.4(2) . .
O3 K1 O5 137.35(11) . .
O1 K1 O5 69.86(10) . .
O4 K1 O5 65.90(10) . .
O2 K1 O5 136.24(10) . .
O19 K1 O5 106.48(10) 2_646 .
O23 K1 O2W 127.3(2) . .
O3 K1 O2W 157.69(11) . .
O1 K1 O2W 62.85(11) . .
O4 K1 O2W 103.72(12) . .
O2 K1 O2W 116.64(12) . .
O19 K1 O2W 79.93(11) 2_646 .
O5 K1 O2W 54.85(11) . .
O10 K2 O16 78.24(10) . 2_556
O10 K2 O21 99.42(19) . .
O16 K2 O21 169.1(2) 2_556 .
O10 K2 O9 70.00(10) . .
O16 K2 O9 72.84(10) 2_556 .
O21 K2 O9 96.32(19) . .
O10 K2 O8 142.42(11) . .
O16 K2 O8 101.61(10) 2_556 .
O21 K2 O8 73.6(2) . .
O9 K2 O8 74.10(10) . .
O10 K2 O7 143.12(11) . .
O16 K2 O7 122.53(10) 2_556 .
O21 K2 O7 65.41(17) . .
O9 K2 O7 141.51(10) . .
O8 K2 O7 68.39(10) . .
O10 K2 O6 71.14(10) . .
O16 K2 O6 105.34(10) 2_556 .
O21 K2 O6 83.7(2) . .
O9 K2 O6 140.59(11) . .
O8 K2 O6 141.30(11) . .
O7 K2 O6 73.79(10) . .
O10 K2 O22 66.30(16) . .
O16 K2 O22 133.80(16) 2_556 .
O21 K2 O22 38.2(2) . .
O9 K2 O22 67.89(16) . .
O8 K2 O22 90.30(16) . .
O7 K2 O22 103.43(15) . .
O6 K2 O22 90.67(17) . .
O10 K2 N21 82.23(10) . .
O16 K2 N21 153.43(10) 2_556 .
O21 K2 N21 18.65(17) . .
O9 K2 N21 83.67(9) . .
O8 K2 N21 83.18(10) . .
O7 K2 N21 83.68(9) . .
O6 K2 N21 84.89(10) . .
O22 K2 N21 19.75(14) . .
O10 K2 C27 16.33(10) . .
O16 K2 C27 93.85(11) 2_556 .
O21 K2 C27 83.19(18) . .
O9 K2 C27 69.91(10) . .
O8 K2 C27 134.28(11) . .
O7 K2 C27 134.75(11) . .
O6 K2 C27 70.97(11) . .
O22 K2 C27 50.44(16) . .
N21 K2 C27 65.90(10) . .
O10 K2 C4 70.15(11) . .
O16 K2 C4 121.13(11) 2_556 .
O21 K2 C4 67.0(2) . .
O9 K2 C4 133.04(10) . .
O8 K2 C4 133.33(11) . .
O7 K2 C4 72.97(10) . .
O6 K2 C4 17.61(10) . .
O22 K2 C4 74.05(17) . .
N21 K2 C4 67.28(10) . .
C27 K2 C4 64.84(11) . .
O1 C1 N3 126.3(4) . .
O1 C1 N1 125.7(4) . .
N3 C1 N1 108.0(4) . .
O11 C2 N1 108.8(4) . .
O11 C2 N2 113.0(4) . .
N1 C2 N2 115.4(4) . .
O11 C2 C3 113.6(4) . .
N1 C2 C3 102.6(3) . .
N2 C2 C3 103.0(3) . .
O12 C3 N3 109.1(4) . .
O12 C3 N4 110.4(4) . .
N3 C3 N4 115.8(4) . .
O12 C3 C2 115.6(4) . .
N3 C3 C2 103.3(3) . .
N4 C3 C2 102.7(3) . .
O6 C4 N2 126.0(4) . .
O6 C4 N4 125.2(4) . .
N2 C4 N4 108.8(4) . .
O6 C4 K2 43.3(2) . .
N2 C4 K2 119.4(3) . .
N4 C4 K2 111.8(3) . .
N3 C5 N5 114.1(4) . .
N3 C5 H5A 108.7 . .
N5 C5 H5A 108.7 . .
N3 C5 H5B 108.7 . .
N5 C5 H5B 108.7 . .
H5A C5 H5B 107.6 . .
N4 C6 N6 113.5(4) . .
N4 C6 H6A 108.9 . .
N6 C6 H6A 108.9 . .
N4 C6 H6B 108.9 . .
N6 C6 H6B 108.9 . .
H6A C6 H6B 107.7 . .
O13 C7 N5 107.9(4) . .
O13 C7 N6 111.3(4) . .
N5 C7 N6 116.9(4) . .
O13 C7 C10 114.5(4) . .
N5 C7 C10 103.2(4) . .
N6 C7 C10 103.0(3) . .
O2 C8 N7 126.2(4) . .
O2 C8 N5 125.8(4) . .
N7 C8 N5 108.0(4) . .
O7 C9 N6 125.6(4) . .
O7 C9 N8 125.1(4) . .
N6 C9 N8 109.3(4) . .
O14 C10 N7 112.6(4) . .
O14 C10 N8 107.6(4) . .
N7 C10 N8 115.7(4) . .
O14 C10 C7 115.1(4) . .
N7 C10 C7 102.7(3) . .
N8 C10 C7 103.0(3) . .
N9 C11 N7 113.6(4) . .
N9 C11 H11A 108.8 . .
N7 C11 H11A 108.8 . .
N9 C11 H11B 108.8 . .
N7 C11 H11B 108.8 . .
H11A C11 H11B 107.7 . .
N8 C12 N10 114.2(4) . .
N8 C12 H12A 108.7 . .
N10 C12 H12A 108.7 . .
N8 C12 H12B 108.7 . .
N10 C12 H12B 108.7 . .
H12A C12 H12B 107.6 . .
O15 C13 N9 107.7(4) . .
O15 C13 N10 112.3(4) . .
N9 C13 N10 116.0(4) . .
O15 C13 C16 115.2(4) . .
N9 C13 C16 102.6(4) . .
N10 C13 C16 102.8(3) . .
O3 C14 N9 126.1(4) . .
O3 C14 N11 126.3(4) . .
N9 C14 N11 107.6(4) . .
O8 C15 N10 126.2(4) . .
O8 C15 N12 125.1(4) . .
N10 C15 N12 108.7(4) . .
O16 C16 N11 111.8(4) . .
O16 C16 N12 109.3(4) . .
N11 C16 N12 114.8(4) . .
O16 C16 C13 114.4(4) . .
N11 C16 C13 103.2(3) . .
N12 C16 C13 103.1(3) . .
N11 C17 N13 113.4(4) . .
N11 C17 H17A 108.9 . .
N13 C17 H17A 108.9 . .
N11 C17 H17B 108.9 . .
N13 C17 H17B 108.9 . .
H17A C17 H17B 107.7 . .
N12 C18 N14 113.6(4) . .
N12 C18 H18A 108.8 . .
N14 C18 H18A 108.8 . .
N12 C18 H18B 108.8 . .
N14 C18 H18B 108.8 . .
H18A C18 H18B 107.7 . .
O17 C19 N13 108.3(4) . .
O17 C19 N14 111.2(4) . .
N13 C19 N14 116.4(4) . .
O17 C19 C22 115.6(4) . .
N13 C19 C22 102.4(3) . .
N14 C19 C22 102.8(3) . .
O4 C20 N15 125.8(4) . .
O4 C20 N13 124.8(4) . .
N15 C20 N13 109.4(4) . .
O9 C21 N14 125.2(4) . .
O9 C21 N16 125.8(4) . .
N14 C21 N16 109.0(4) . .
O18 C22 N16 111.6(4) . .
O18 C22 N15 108.0(4) . .
N16 C22 N15 115.9(4) . .
O18 C22 C19 115.4(4) . .
N16 C22 C19 102.6(3) . .
N15 C22 C19 103.2(3) . .
N17 C23 N15 113.5(4) . .
N17 C23 H23A 108.9 . .
N15 C23 H23A 108.9 . .
N17 C23 H23B 108.9 . .
N15 C23 H23B 108.9 . .
H23A C23 H23B 107.7 . .
N18 C24 N16 114.1(4) . .
N18 C24 H24A 108.7 . .
N16 C24 H24A 108.7 . .
N18 C24 H24B 108.7 . .
N16 C24 H24B 108.7 . .
H24A C24 H24B 107.6 . .
O19 C25 N18 111.2(4) . .
O19 C25 N17 109.2(4) . .
N18 C25 N17 116.0(4) . .
O19 C25 C28 114.9(4) . .
N18 C25 C28 102.8(3) . .
N17 C25 C28 102.6(3) . .
O5 C26 N19 125.7(4) . .
O5 C26 N17 125.4(4) . .
N19 C26 N17 108.8(4) . .
O10 C27 N20 125.6(4) . .
O10 C27 N18 125.8(4) . .
N20 C27 N18 108.6(4) . .
O10 C27 K2 38.6(2) . .
N20 C27 K2 116.1(3) . .
N18 C27 K2 119.6(3) . .
O20 C28 N20 107.4(4) . .
O20 C28 N19 112.4(4) . .
N20 C28 N19 115.5(4) . .
O20 C28 C25 115.4(4) . .
N20 C28 C25 103.4(3) . .
N19 C28 C25 102.6(4) . .
N19 C29 N1 113.9(4) . .
N19 C29 H29A 108.8 . .
N1 C29 H29A 108.8 . .
N19 C29 H29B 108.8 . .
N1 C29 H29B 108.8 . .
H29A C29 H29B 107.7 . .
N20 C30 N2 114.5(4) . .
N20 C30 H30A 108.6 . .
N2 C30 H30A 108.6 . .
N20 C30 H30B 108.6 . .
N2 C30 H30B 108.6 . .
H30A C30 H30B 107.6 . .
C1 N1 C2 112.2(4) . .
C1 N1 C29 122.0(4) . .
C2 N1 C29 122.3(4) . .
C4 N2 C2 112.7(4) . .
C4 N2 C30 122.5(4) . .
C2 N2 C30 124.1(4) . .
C1 N3 C3 113.0(4) . .
C1 N3 C5 123.1(4) . .
C3 N3 C5 123.8(4) . .
C4 N4 C6 122.0(4) . .
C4 N4 C3 112.1(4) . .
C6 N4 C3 123.9(4) . .
C8 N5 C7 112.7(4) . .
C8 N5 C5 122.2(4) . .
C7 N5 C5 124.5(4) . .
C9 N6 C7 112.7(4) . .
C9 N6 C6 122.8(4) . .
C7 N6 C6 124.5(4) . .
C8 N7 C10 113.2(4) . .
C8 N7 C11 123.3(4) . .
C10 N7 C11 123.5(4) . .
C9 N8 C12 123.2(4) . .
C9 N8 C10 111.8(4) . .
C12 N8 C10 124.4(4) . .
C14 N9 C13 113.1(4) . .
C14 N9 C11 122.1(4) . .
C13 N9 C11 123.9(4) . .
C15 N10 C13 112.7(4) . .
C15 N10 C12 122.8(4) . .
C13 N10 C12 124.3(4) . .
C14 N11 C16 112.8(4) . .
C14 N11 C17 122.4(4) . .
C16 N11 C17 123.7(4) . .
C15 N12 C16 112.6(4) . .
C15 N12 C18 122.5(4) . .
C16 N12 C18 124.2(4) . .
C20 N13 C19 112.9(4) . .
C20 N13 C17 122.4(4) . .
C19 N13 C17 124.6(4) . .
C21 N14 C19 112.6(4) . .
C21 N14 C18 122.2(4) . .
C19 N14 C18 124.8(4) . .
C20 N15 C22 112.1(4) . .
C20 N15 C23 123.1(4) . .
C22 N15 C23 124.5(4) . .
C21 N16 C22 112.9(4) . .
C21 N16 C24 122.6(4) . .
C22 N16 C24 124.5(4) . .
C26 N17 C25 113.0(4) . .
C26 N17 C23 122.7(4) . .
C25 N17 C23 124.3(4) . .
C27 N18 C25 112.9(4) . .
C27 N18 C24 122.3(4) . .
C25 N18 C24 124.7(4) . .
C26 N19 C28 112.9(4) . .
C26 N19 C29 122.8(4) . .
C28 N19 C29 124.0(4) . .
C27 N20 C30 122.5(4) . .
C27 N20 C28 112.2(4) . .
C30 N20 C28 123.8(4) . .
C1 O1 K1 128.7(3) . .
C8 O2 K1 126.6(3) . .
C14 O3 K1 126.6(3) . .
C20 O4 K1 129.0(3) . .
C26 O5 K1 127.8(3) . .
C4 O6 K2 119.1(3) . .
C9 O7 K2 120.9(3) . .
C15 O8 K2 120.9(3) . .
C21 O9 K2 120.5(3) . .
C27 O10 K2 125.1(3) . .
C2 O11 H11 109.5 . .
C3 O12 H12 109.5 . .
C7 O13 H13 109.5 . .
C10 O14 H14 109.5 . .
C13 O15 H15 109.5 . .
C16 O16 K2 141.9(3) . 2_546
C19 O17 H17 109.5 . .
C22 O18 H18 109.5 . .
C25 O19 K1 145.6(3) . 2_656
C28 O20 H20 109.5 . .
H1WA O1W H1WB 108.8 . .
H3WA O3W H3WB 108.1 . .
H10A O10W H10B 108.4 . .
O22 N21 O23 123.9(7) . .
O22 N21 O21 115.7(7) . .
O23 N21 O21 119.5(7) . .
O22 N21 K2 69.4(5) . .
O23 N21 K2 166.7(5) . .
O21 N21 K2 47.3(4) . .
N21 O23 K1 161.2(6) . .
N21 O22 K2 90.9(5) . .
N21 O21 K2 114.0(5) . .

loop_
_geom_bond_atom_site_label_1
_geom_bond_atom_site_label_2
_geom_bond_distance
_geom_bond_site_symmetry_2
K1 O23 2.524(7) .
K1 O3 2.703(4) .
K1 O1 2.760(4) .
K1 O4 2.766(4) .
K1 O2 2.841(4) .
K1 O19 2.847(3) 2_646
K1 O5 2.927(4) .
K1 O2W 3.075(5) .
K2 O10 2.684(3) .
K2 O16 2.724(4) 2_556
K2 O21 2.730(9) .
K2 O9 2.765(3) .
K2 O8 2.766(4) .
K2 O7 2.774(3) .
K2 O6 2.774(4) .
K2 O22 3.175(9) .
K2 N21 3.392(4) .
K2 C27 3.522(5) .
K2 C4 3.533(5) .
C1 O1 1.213(6) .
C1 N3 1.378(6) .
C1 N1 1.381(6) .
C2 O11 1.383(6) .
C2 N1 1.450(6) .
C2 N2 1.451(6) .
C2 C3 1.579(6) .
C3 O12 1.388(5) .
C3 N3 1.432(6) .
C3 N4 1.458(6) .
C4 O6 1.223(6) .
C4 N2 1.368(6) .
C4 N4 1.377(6) .
C5 N3 1.450(6) .
C5 N5 1.449(6) .
C5 H5A 0.9900 .
C5 H5B 0.9900 .
C6 N4 1.444(6) .
C6 N6 1.456(6) .
C6 H6A 0.9900 .
C6 H6B 0.9900 .
C7 O13 1.392(5) .
C7 N5 1.439(6) .
C7 N6 1.447(6) .
C7 C10 1.579(6) .
C8 O2 1.217(6) .
C8 N7 1.373(6) .
C8 N5 1.376(6) .
C9 O7 1.231(6) .
C9 N6 1.366(6) .
C9 N8 1.370(6) .
C10 O14 1.378(6) .
C10 N7 1.439(6) .
C10 N8 1.461(6) .
C11 N9 1.446(6) .
C11 N7 1.453(6) .
C11 H11A 0.9900 .
C11 H11B 0.9900 .
C12 N8 1.444(6) .
C12 N10 1.457(6) .
C12 H12A 0.9900 .
C12 H12B 0.9900 .
C13 O15 1.385(5) .
C13 N9 1.443(6) .
C13 N10 1.448(6) .
C13 C16 1.579(6) .
C14 O3 1.214(6) .
C14 N9 1.375(6) .
C14 N11 1.379(6) .
C15 O8 1.220(6) .
C15 N10 1.369(6) .
C15 N12 1.373(6) .
C16 O16 1.388(5) .
C16 N11 1.440(6) .
C16 N12 1.444(6) .
C17 N11 1.447(6) .
C17 N13 1.457(6) .
C17 H17A 0.9900 .
C17 H17B 0.9900 .
C18 N12 1.451(6) .
C18 N14 1.451(6) .
C18 H18A 0.9900 .
C18 H18B 0.9900 .
C19 O17 1.385(6) .
C19 N13 1.440(6) .
C19 N14 1.447(6) .
C19 C22 1.586(6) .
C20 O4 1.227(6) .
C20 N15 1.361(6) .
C20 N13 1.365(6) .
C21 O9 1.229(6) .
C21 N14 1.362(6) .
C21 N16 1.365(6) .
C22 O18 1.384(5) .
C22 N16 1.443(6) .
C22 N15 1.447(6) .
C23 N17 1.447(6) .
C23 N15 1.458(6) .
C23 H23A 0.9900 .
C23 H23B 0.9900 .
C24 N18 1.451(6) .
C24 N16 1.454(6) .
C24 H24A 0.9900 .
C24 H24B 0.9900 .
C25 O19 1.391(5) .
C25 N18 1.443(6) .
C25 N17 1.447(6) .
C25 C28 1.588(6) .
C26 O5 1.225(6) .
C26 N19 1.364(6) .
C26 N17 1.365(6) .
C27 O10 1.211(6) .
C27 N20 1.382(6) .
C27 N18 1.379(6) .
C28 O20 1.382(6) .
C28 N20 1.447(6) .
C28 N19 1.449(6) .
C29 N19 1.453(6) .
C29 N1 1.456(6) .
C29 H29A 0.9900 .
C29 H29B 0.9900 .
C30 N20 1.439(6) .
C30 N2 1.457(6) .
C30 H30A 0.9900 .
C30 H30B 0.9900 .
O11 H11 0.8400 .
O12 H12 0.8400 .
O13 H13 0.8400 .
O14 H14 0.8400 .
O15 H15 0.8400 .
O16 K2 2.724(4) 2_546
O17 H17 0.8400 .
O18 H18 0.8400 .
O19 K1 2.847(3) 2_656
O20 H20 0.8400 .
O1W H1WA 0.8500 .
O1W H1WB 0.8500 .
O3W H3WA 0.8500 .
O3W H3WB 0.8499 .
O10W H10A 0.8500 .
O10W H10B 0.8501 .
N21 O22 1.147(8) .
N21 O23 1.160(7) .
N21 O21 1.188(8) .
